data_7223601
loop_
_publ_author_name
'Ge, Feijie'
'Dan, Yi'
'Al-Khafaji, Yahya'
'Prior, Timothy J.'
'Jiang, Long'
'Elsegood, Mark Robert James'
'Redshaw, Carl'

_publ_section_title
;
 Vanadyl phenolate complexes for ring opening homo- and co-polymerisation
 of &#xF065;epsilon-caprolactone, L-lactide and rac-lactide
;
_journal_name_full 'RSC Adv.'
_journal_paper_doi 10.1039/C5RA24816G
_journal_year 2015
_chemical_formula_moiety
;
C34 H53 O4 V
;
_chemical_formula_sum 'C34 H53 O4 V'
_chemical_formula_weight 576.70
_chemical_name_systematic
;
 ?
;
_space_group_crystal_system monoclinic
_space_group_IT_number 14
_space_group_name_Hall '-P 2ybc'
_space_group_name_H-M_alt 'P 1 21/c 1'
_symmetry_space_group_name_Hall '-P 2ybc'
_symmetry_space_group_name_H-M 'P 1 21/c 1'
_atom_sites_solution_hydrogens geom
_audit_creation_method SHELXL-2013
_audit_update_record
;
2015-02-12 deposited with the CCDC.
2015-12-18 downloaded from the CCDC.
;
_cell_angle_alpha 90
_cell_angle_beta 110.492(8)
_cell_angle_gamma 90
_cell_formula_units_Z 4
_cell_length_a 13.886(8)
_cell_length_b 23.550(14)
_cell_length_c 10.938(7)
_cell_measurement_reflns_used 3438
_cell_measurement_temperature 150(2)
_cell_measurement_theta_max 25.1
_cell_measurement_theta_min 2.6
_cell_volume 3351(4)
_computing_cell_refinement
;
CrystalClear-SM Expert 2.1 b29 (Rigaku, 2013)
;
_computing_data_collection
;
CrystalClear-SM Expert 2.1 b29 (Rigaku, 2013)
;
_computing_data_reduction
;
CrystalClear-SM Expert 2.1 b29 (Rigaku, 2013)
;
_computing_structure_refinement 'SHELXL-2013 (Sheldrick, 2013)'
_computing_structure_solution SHELXS-86
_diffrn_ambient_temperature 150(2)
_diffrn_detector_area_resol_mean 28.5714
_diffrn_measured_fraction_theta_full 0.985
_diffrn_measured_fraction_theta_max 0.994
_diffrn_measurement_device_type
;
Rigaku Saturn724+ (2x2 bin mode)
;
_diffrn_measurement_method 'profile data from \w-scans'
_diffrn_radiation_type MoK\a
_diffrn_radiation_wavelength 0.71075
_diffrn_reflns_av_R_equivalents 0.3338
_diffrn_reflns_av_unetI/netI 0.2660
_diffrn_reflns_laue_measured_fraction_full 0.985
_diffrn_reflns_laue_measured_fraction_max 0.994
_diffrn_reflns_limit_h_max 16
_diffrn_reflns_limit_h_min -16
_diffrn_reflns_limit_k_max 28
_diffrn_reflns_limit_k_min -28
_diffrn_reflns_limit_l_max 12
_diffrn_reflns_limit_l_min -13
_diffrn_reflns_number 37155
_diffrn_reflns_point_group_measured_fraction_full 0.985
_diffrn_reflns_point_group_measured_fraction_max 0.994
_diffrn_reflns_theta_full 25.242
_diffrn_reflns_theta_max 25.171
_diffrn_reflns_theta_min 2.168
_diffrn_source 'Rotating anode'
_exptl_absorpt_coefficient_mu 0.329
_exptl_absorpt_correction_T_max 1.000
_exptl_absorpt_correction_T_min 0.502
_exptl_absorpt_correction_type multi-scan
_exptl_absorpt_process_details
;
Implemented within Rigaku CrystalClear software. 
CrystalClear 2.1 b31
;
_exptl_crystal_colour brown
_exptl_crystal_density_diffrn 1.143
_exptl_crystal_description needle
_exptl_crystal_F_000 1248
_exptl_crystal_size_max 0.060
_exptl_crystal_size_mid 0.010
_exptl_crystal_size_min 0.010
_refine_diff_density_max 0.323
_refine_diff_density_min -0.321
_refine_diff_density_rms 0.080
_refine_ls_extinction_method none
_refine_ls_goodness_of_fit_ref 1.016
_refine_ls_hydrogen_treatment constr
_refine_ls_matrix_type full
_refine_ls_number_parameters 368
_refine_ls_number_reflns 5977
_refine_ls_number_restraints 0
_refine_ls_restrained_S_all 1.016
_refine_ls_R_factor_all 0.2607
_refine_ls_R_factor_gt 0.0922
_refine_ls_shift/su_max 0.000
_refine_ls_shift/su_mean 0.000
_refine_ls_structure_factor_coef Fsqd
_refine_ls_weighting_details 'w=1/[\s^2^(Fo^2^)+(0.0515P)^2^+5.9908P] where P=(Fo^2^+2Fc^2^)/3'
_refine_ls_weighting_scheme calc
_refine_ls_wR_factor_gt 0.1574
_refine_ls_wR_factor_ref 0.2193
_reflns_Friedel_coverage 0.000
_reflns_number_gt 2250
_reflns_number_total 5977
_reflns_threshold_expression 'I > 2\s(I)'
_cod_data_source_file c5ra24816g2.cif
_cod_data_source_block p-CF3diol
_cod_database_code 7223601
_shelx_space_group_comment
;
The symmetry employed for this shelxl refinement is uniquely defined
by the following loop, which should always be used as a source of
symmetry information in preference to the above space-group names.
They are only intended as comments.
;
_shelx_estimated_absorpt_t_min 0.981
_shelx_estimated_absorpt_t_max 0.997
_shelxl_version_number 2013-4

loop_
_space_group_symop_operation_xyz
'x, y, z'
'-x, y+1/2, -z+1/2'
'-x, -y, -z'
'x, -y-1/2, z-1/2'

loop_
_atom_site_label
_atom_site_type_symbol
_atom_site_fract_x
_atom_site_fract_y
_atom_site_fract_z
_atom_site_U_iso_or_equiv
_atom_site_adp_type
_atom_site_occupancy
_atom_site_site_symmetry_order
_atom_site_calc_flag
_atom_site_refinement_flags_posn
_atom_site_refinement_flags_adp
C1 C 0.1476(5) 0.6934(3) 0.2954(7) 0.0254(17) Uani 1 1 d . .
C2 C 0.2457(5) 0.7051(3) 0.3827(6) 0.0213(16) Uani 1 1 d . .
C3 C 0.3248(5) 0.6679(3) 0.3852(7) 0.0281(18) Uani 1 1 d . .
H3 H 0.3925 0.6755 0.4435 0.034 Uiso 1 1 calc R U
C4 C 0.3079(5) 0.6205(3) 0.3058(7) 0.0292(18) Uani 1 1 d . .
C5 C 0.2079(6) 0.6098(3) 0.2246(7) 0.0341(19) Uani 1 1 d . .
H5 H 0.1955 0.5769 0.1710 0.041 Uiso 1 1 calc R U
C6 C 0.1245(5) 0.6440(3) 0.2165(7) 0.0284(18) Uani 1 1 d . .
C7 C 0.0131(5) 0.6275(3) 0.1345(8) 0.036(2) Uani 1 1 d . .
C8 C 0.0097(6) 0.5696(4) 0.0689(9) 0.060(3) Uani 1 1 d . .
H8A H 0.0468 0.5719 0.0076 0.089 Uiso 1 1 calc R U
H8B H -0.0620 0.5590 0.0216 0.089 Uiso 1 1 calc R U
H8C H 0.0420 0.5409 0.1356 0.089 Uiso 1 1 calc R U
C9 C -0.0475(6) 0.6220(3) 0.2267(8) 0.045(2) Uani 1 1 d . .
H9A H -0.0159 0.5927 0.2921 0.068 Uiso 1 1 calc R U
H9B H -0.1186 0.6113 0.1766 0.068 Uiso 1 1 calc R U
H9C H -0.0468 0.6584 0.2704 0.068 Uiso 1 1 calc R U
C10 C -0.0389(6) 0.6714(4) 0.0284(8) 0.054(3) Uani 1 1 d . .
H10A H -0.0486 0.7069 0.0694 0.081 Uiso 1 1 calc R U
H10B H -0.1059 0.6569 -0.0280 0.081 Uiso 1 1 calc R U
H10C H 0.0045 0.6785 -0.0240 0.081 Uiso 1 1 calc R U
C11 C 0.3946(5) 0.5794(3) 0.3065(7) 0.0318(19) Uani 1 1 d . .
C12 C 0.3752(6) 0.5215(3) 0.3581(9) 0.053(2) Uani 1 1 d . .
H12A H 0.3070 0.5075 0.3042 0.079 Uiso 1 1 calc R U
H12B H 0.3784 0.5255 0.4486 0.079 Uiso 1 1 calc R U
H12C H 0.4277 0.4944 0.3544 0.079 Uiso 1 1 calc R U
C13 C 0.3963(6) 0.5726(4) 0.1702(8) 0.051(2) Uani 1 1 d . .
H13A H 0.3292 0.5589 0.1123 0.076 Uiso 1 1 calc R U
H13B H 0.4496 0.5452 0.1711 0.076 Uiso 1 1 calc R U
H13C H 0.4113 0.6093 0.1387 0.076 Uiso 1 1 calc R U
C14 C 0.4997(6) 0.6008(3) 0.3958(9) 0.053(3) Uani 1 1 d . .
H14A H 0.5532 0.5740 0.3935 0.079 Uiso 1 1 calc R U
H14B H 0.5002 0.6039 0.4853 0.079 Uiso 1 1 calc R U
H14C H 0.5132 0.6381 0.3656 0.079 Uiso 1 1 calc R U
C15 C 0.2688(5) 0.7560(3) 0.4741(6) 0.0255(17) Uani 1 1 d . .
H15 H 0.2012 0.7705 0.4742 0.031 Uiso 1 1 calc R U
C16 C 0.3310(5) 0.7389(3) 0.6148(7) 0.0348(19) Uani 1 1 d . .
H16A H 0.3982 0.7243 0.6192 0.052 Uiso 1 1 calc R U
H16B H 0.2939 0.7094 0.6435 0.052 Uiso 1 1 calc R U
H16C H 0.3406 0.7721 0.6718 0.052 Uiso 1 1 calc R U
C17 C 0.2596(5) 0.8491(3) 0.3508(7) 0.0287(18) Uani 1 1 d . .
C18 C 0.3188(5) 0.8041(3) 0.4260(6) 0.0247(16) Uani 1 1 d . .
C19 C 0.4231(5) 0.8046(3) 0.4515(6) 0.0282(17) Uani 1 1 d . .
H19 H 0.4630 0.7735 0.4973 0.034 Uiso 1 1 calc R U
C20 C 0.4730(5) 0.8490(3) 0.4129(7) 0.0331(19) Uani 1 1 d . .
C21 C 0.4129(5) 0.8933(3) 0.3456(7) 0.0341(19) Uani 1 1 d . .
H21 H 0.4461 0.9239 0.3197 0.041 Uiso 1 1 calc R U
C22 C 0.3047(5) 0.8963(3) 0.3124(7) 0.0296(18) Uani 1 1 d . .
C23 C 0.5892(5) 0.8467(3) 0.4477(8) 0.037(2) Uani 1 1 d . .
C24 C 0.6160(6) 0.7958(4) 0.3778(9) 0.059(3) Uani 1 1 d . .
H24A H 0.5913 0.7607 0.4051 0.089 Uiso 1 1 calc R U
H24B H 0.6907 0.7937 0.4004 0.089 Uiso 1 1 calc R U
H24C H 0.5831 0.8004 0.2832 0.089 Uiso 1 1 calc R U
C25 C 0.6420(6) 0.8394(4) 0.5944(8) 0.057(3) Uani 1 1 d . .
H25A H 0.6245 0.8715 0.6398 0.086 Uiso 1 1 calc R U
H25B H 0.7166 0.8380 0.6157 0.086 Uiso 1 1 calc R U
H25C H 0.6187 0.8039 0.6221 0.086 Uiso 1 1 calc R U
C26 C 0.6312(6) 0.8998(3) 0.4052(10) 0.058(3) Uani 1 1 d . .
H26A H 0.6003 0.9040 0.3103 0.087 Uiso 1 1 calc R U
H26B H 0.7060 0.8967 0.4305 0.087 Uiso 1 1 calc R U
H26C H 0.6142 0.9331 0.4475 0.087 Uiso 1 1 calc R U
C27 C 0.2427(5) 0.9467(3) 0.2359(8) 0.0341(19) Uani 1 1 d . .
C28 C 0.1769(6) 0.9281(3) 0.0959(8) 0.049(2) Uani 1 1 d . .
H28A H 0.2222 0.9159 0.0494 0.073 Uiso 1 1 calc R U
H28B H 0.1347 0.9601 0.0495 0.073 Uiso 1 1 calc R U
H28C H 0.1322 0.8965 0.1001 0.073 Uiso 1 1 calc R U
C29 C 0.3134(6) 0.9952(3) 0.2226(9) 0.054(2) Uani 1 1 d . .
H29A H 0.3575 1.0077 0.3096 0.080 Uiso 1 1 calc R U
H29B H 0.2712 1.0271 0.1756 0.080 Uiso 1 1 calc R U
H29C H 0.3562 0.9814 0.1741 0.080 Uiso 1 1 calc R U
C30 C 0.1736(6) 0.9714(3) 0.3055(9) 0.051(2) Uani 1 1 d . .
H30A H 0.1275 0.9417 0.3157 0.077 Uiso 1 1 calc R U
H30B H 0.1327 1.0027 0.2536 0.077 Uiso 1 1 calc R U
H30C H 0.2163 0.9856 0.3916 0.077 Uiso 1 1 calc R U
C40 C -0.1529(6) 0.8551(4) 0.1042(8) 0.048(2) Uani 1 1 d . .
C41 C -0.2407(7) 0.8362(7) 0.1438(11) 0.133(6) Uani 1 1 d . .
H41A H -0.2456 0.7947 0.1396 0.200 Uiso 1 1 calc R U
H41B H -0.3049 0.8527 0.0846 0.200 Uiso 1 1 calc R U
H41C H -0.2292 0.8488 0.2333 0.200 Uiso 1 1 calc R U
C42 C -0.1699(8) 0.8381(5) -0.0310(9) 0.094(4) Uani 1 1 d . .
H42A H -0.1131 0.8519 -0.0564 0.142 Uiso 1 1 calc R U
H42B H -0.2347 0.8543 -0.0891 0.142 Uiso 1 1 calc R U
H42C H -0.1732 0.7966 -0.0375 0.142 Uiso 1 1 calc R U
C43 C -0.1404(10) 0.9179(4) 0.1235(13) 0.143(7) Uani 1 1 d . .
H43A H -0.1361 0.9275 0.2124 0.214 Uiso 1 1 calc R U
H43B H -0.1995 0.9373 0.0607 0.214 Uiso 1 1 calc R U
H43C H -0.0773 0.9300 0.1102 0.214 Uiso 1 1 calc R U
O1 O 0.0696(3) 0.73209(19) 0.2883(5) 0.0310(12) Uani 1 1 d . .
O2 O 0.1547(3) 0.84715(19) 0.3227(5) 0.0319(12) Uani 1 1 d . .
O3 O 0.0796(3) 0.7961(2) 0.0850(5) 0.0394(13) Uani 1 1 d . .
O4 O -0.0617(3) 0.8298(2) 0.1953(5) 0.0371(13) Uani 1 1 d . .
V1 V 0.05890(9) 0.80140(6) 0.21778(13) 0.0342(4) Uani 1 1 d . .

loop_
_atom_site_aniso_label
_atom_site_aniso_U_11
_atom_site_aniso_U_22
_atom_site_aniso_U_33
_atom_site_aniso_U_23
_atom_site_aniso_U_13
_atom_site_aniso_U_12
C1 0.029(4) 0.021(4) 0.030(4) 0.005(4) 0.015(3) 0.000(3)
C2 0.031(4) 0.013(4) 0.023(4) 0.004(3) 0.013(3) 0.005(3)
C3 0.034(4) 0.017(4) 0.028(5) 0.001(3) 0.005(3) -0.001(3)
C4 0.035(4) 0.014(4) 0.043(5) 0.007(4) 0.019(4) -0.004(3)
C5 0.044(5) 0.026(5) 0.037(5) -0.011(4) 0.020(4) -0.006(4)
C6 0.031(4) 0.024(4) 0.029(5) -0.005(4) 0.010(3) -0.011(3)
C7 0.028(4) 0.033(5) 0.043(5) -0.003(4) 0.007(4) 0.002(4)
C8 0.034(5) 0.055(6) 0.084(8) -0.032(6) 0.015(5) -0.010(4)
C9 0.040(5) 0.032(5) 0.063(6) -0.013(4) 0.018(4) -0.010(4)
C10 0.041(5) 0.066(7) 0.040(6) -0.008(5) -0.005(4) -0.010(4)
C11 0.037(4) 0.028(5) 0.028(5) -0.006(4) 0.009(4) 0.005(4)
C12 0.065(6) 0.037(5) 0.061(6) 0.009(5) 0.027(5) 0.014(5)
C13 0.054(5) 0.053(6) 0.055(6) 0.009(5) 0.030(5) 0.014(4)
C14 0.042(5) 0.039(6) 0.073(7) -0.018(5) 0.014(5) 0.015(4)
C15 0.024(4) 0.032(5) 0.022(4) 0.002(4) 0.010(3) -0.002(3)
C16 0.051(5) 0.027(5) 0.032(5) -0.007(4) 0.020(4) -0.009(4)
C17 0.033(4) 0.028(5) 0.029(5) -0.009(4) 0.014(4) 0.000(4)
C18 0.030(4) 0.022(4) 0.026(4) -0.013(4) 0.013(3) -0.010(4)
C19 0.029(4) 0.027(4) 0.027(4) -0.004(4) 0.008(3) 0.003(4)
C20 0.032(4) 0.026(5) 0.039(5) -0.009(4) 0.009(4) -0.004(4)
C21 0.038(5) 0.030(5) 0.038(5) -0.002(4) 0.018(4) -0.008(4)
C22 0.035(4) 0.020(4) 0.033(5) -0.001(4) 0.011(4) -0.001(3)
C23 0.033(4) 0.033(5) 0.045(5) 0.003(4) 0.015(4) 0.000(4)
C24 0.045(5) 0.061(7) 0.078(7) -0.003(6) 0.029(5) 0.006(5)
C25 0.037(5) 0.067(7) 0.062(7) 0.007(5) 0.010(4) -0.009(4)
C26 0.032(5) 0.051(6) 0.088(8) 0.008(5) 0.017(5) -0.006(4)
C27 0.031(4) 0.024(5) 0.042(5) 0.003(4) 0.006(4) -0.003(3)
C28 0.057(5) 0.036(5) 0.044(6) 0.011(4) 0.005(4) 0.000(4)
C29 0.053(5) 0.036(5) 0.068(7) 0.016(5) 0.017(5) -0.001(4)
C30 0.063(6) 0.021(5) 0.069(7) 0.004(5) 0.021(5) 0.012(4)
C40 0.039(5) 0.048(6) 0.046(6) 0.006(5) 0.002(4) 0.011(4)
C41 0.038(6) 0.281(19) 0.079(9) 0.058(10) 0.019(6) 0.035(8)
C42 0.084(8) 0.145(11) 0.037(7) 0.006(7) 0.000(6) 0.045(7)
C43 0.169(13) 0.035(7) 0.144(13) 0.008(8) -0.045(10) 0.038(8)
O1 0.030(3) 0.023(3) 0.042(3) 0.000(2) 0.015(2) 0.000(2)
O2 0.030(3) 0.024(3) 0.042(3) 0.003(2) 0.012(2) 0.002(2)
O3 0.047(3) 0.033(3) 0.043(3) 0.000(3) 0.022(3) -0.001(3)
O4 0.036(3) 0.037(3) 0.036(3) 0.007(3) 0.011(2) 0.011(2)
V1 0.0318(7) 0.0310(8) 0.0394(9) 0.0015(7) 0.0118(6) 0.0023(7)

loop_
_atom_type_symbol
_atom_type_description
_atom_type_scat_dispersion_real
_atom_type_scat_dispersion_imag
_atom_type_scat_source
C C 0.0033 0.0016 'International Tables Vol C Tables 4.2.6.8 and 6.1.1.4'
H H 0.0000 0.0000 'International Tables Vol C Tables 4.2.6.8 and 6.1.1.4'
O O 0.0106 0.0060 'International Tables Vol C Tables 4.2.6.8 and 6.1.1.4'
V V 0.3005 0.5294 'International Tables Vol C Tables 4.2.6.8 and 6.1.1.4'

loop_
_geom_angle_atom_site_label_1
_geom_angle_atom_site_label_2
_geom_angle_atom_site_label_3
_geom_angle
C2 C1 O1 117.6(6)
C2 C1 C6 122.6(6)
O1 C1 C6 119.8(6)
C1 C2 C3 117.6(6)
C1 C2 C15 122.5(6)
C3 C2 C15 119.8(6)
C4 C3 C2 122.3(6)
C3 C4 C5 117.5(6)
C3 C4 C11 122.9(6)
C5 C4 C11 119.6(6)
C4 C5 C6 124.2(7)
C5 C6 C1 115.6(6)
C5 C6 C7 122.3(6)
C1 C6 C7 121.9(6)
C9 C7 C10 109.5(6)
C9 C7 C8 107.3(6)
C10 C7 C8 108.4(7)
C9 C7 C6 108.1(6)
C10 C7 C6 112.4(6)
C8 C7 C6 110.9(6)
C13 C11 C14 108.8(6)
C13 C11 C12 109.6(7)
C14 C11 C12 108.0(6)
C13 C11 C4 110.1(6)
C14 C11 C4 111.4(6)
C12 C11 C4 108.8(6)
C18 C15 C2 112.2(5)
C18 C15 C16 112.3(5)
C2 C15 C16 111.6(6)
O2 C17 C22 120.3(6)
O2 C17 C18 117.2(6)
C22 C17 C18 122.4(6)
C19 C18 C17 117.8(7)
C19 C18 C15 120.9(7)
C17 C18 C15 121.3(6)
C18 C19 C20 122.9(7)
C21 C20 C19 117.2(6)
C21 C20 C23 123.4(7)
C19 C20 C23 119.4(7)
C20 C21 C22 124.3(7)
C17 C22 C21 115.2(6)
C17 C22 C27 123.4(6)
C21 C22 C27 121.3(6)
C26 C23 C25 108.7(7)
C26 C23 C20 112.3(6)
C25 C23 C20 110.1(6)
C26 C23 C24 107.7(7)
C25 C23 C24 108.9(7)
C20 C23 C24 108.9(6)
C22 C27 C30 110.6(6)
C22 C27 C29 111.7(6)
C30 C27 C29 107.2(6)
C22 C27 C28 110.2(6)
C30 C27 C28 110.1(6)
C29 C27 C28 106.9(7)
O4 C40 C42 112.0(7)
O4 C40 C43 106.4(7)
C42 C40 C43 112.5(10)
O4 C40 C41 106.5(7)
C42 C40 C41 110.5(9)
C43 C40 C41 108.7(11)
C1 O1 V1 124.4(4)
C17 O2 V1 130.9(4)
C40 O4 V1 145.9(5)
O3 V1 O4 112.1(2)
O3 V1 O2 107.7(2)
O4 V1 O2 108.9(2)
O3 V1 O1 108.0(2)
O4 V1 O1 110.0(2)
O2 V1 O1 110.1(2)

loop_
_geom_bond_atom_site_label_1
_geom_bond_atom_site_label_2
_geom_bond_distance
C1 C2 1.391(9)
C1 O1 1.397(8)
C1 C6 1.415(9)
C2 C3 1.396(9)
C2 C15 1.522(9)
C3 C4 1.384(9)
C4 C5 1.384(9)
C4 C11 1.543(9)
C5 C6 1.388(9)
C6 C7 1.542(9)
C7 C9 1.529(10)
C7 C10 1.532(10)
C7 C8 1.534(10)
C11 C13 1.508(10)
C11 C14 1.531(10)
C11 C12 1.534(10)
C15 C18 1.516(9)
C15 C16 1.531(9)
C17 O2 1.381(8)
C17 C22 1.409(10)
C17 C18 1.414(10)
C18 C19 1.376(8)
C19 C20 1.399(10)
C20 C21 1.377(10)
C20 C23 1.524(10)
C21 C22 1.419(9)
C22 C27 1.533(10)
C23 C26 1.519(10)
C23 C25 1.523(11)
C23 C24 1.537(11)
C27 C30 1.533(10)
C27 C29 1.544(10)
C27 C28 1.547(10)
C40 O4 1.439(8)
C40 C42 1.469(12)
C40 C43 1.494(12)
C40 C41 1.498(13)
O1 V1 1.789(5)
O2 V1 1.783(5)
O3 V1 1.581(5)
O4 V1 1.739(5)
